data_4304112
loop_
_publ_author_name
'Shigehisa Akine'
'Ayako Akimoto'
'Takuya Shiga'
'Hiroki Oshio'
'Tatsuya Nabeshima'

_publ_section_title
;
Synthesis, Stability, and Complexation Behavior of Isolable Salen-Type
N2S2 and N2SO Ligands Based on Thiol and Oxime Functionalities
;
_journal_name_full 'Inorganic Chemistry'
_journal_page_first 875
_journal_page_last 885
_journal_paper_doi 10.1021/ic701525c
_journal_volume 47
_journal_year 2008
_chemical_formula_moiety C21H26Cu2N2O7S2
_chemical_formula_sum 'C21 H26 Cu2 N2 O7 S2'
_chemical_formula_weight 609.64
_chemical_name_common '[L2Cu2](MeOH)'
_chemical_name_systematic
; 
 ? 
;
_space_group_IT_number 15
_symmetry_cell_setting monoclinic
_symmetry_space_group_name_Hall '-C 2yc'
_symmetry_space_group_name_H-M 'C 1 2/c 1'
_atom_sites_solution_hydrogens geom
_atom_sites_solution_primary direct
_atom_sites_solution_secondary difmap
_audit_creation_method SHELXL-97
_cell_angle_alpha 90.00
_cell_angle_beta 115.35(2)
_cell_angle_gamma 90.00
_cell_formula_units_Z 4
_cell_length_a 19.978(10)
_cell_length_b 5.640(4)
_cell_length_c 22.144(10)
_cell_measurement_reflns_used 8821
_cell_measurement_temperature 120
_cell_measurement_theta_max 25.99
_cell_measurement_theta_min 3.72
_cell_volume 2255(2)
_computing_cell_refinement 'Rapid AUTO (Rigaku Corp.)'
_computing_data_collection 'Rapid AUTO (Rigaku Corp.)'
_computing_data_reduction 'Rapid AUTO (Rigaku Corp.)'
_computing_molecular_graphics ORTEP-3
_computing_publication_material ORTEP-3
_computing_structure_refinement 'SHELXL-97 (Sheldrick, 1997)'
_computing_structure_solution 'DIRDIF99 (Beurskens et al., 1999)'
_diffrn_ambient_temperature 120
_diffrn_measured_fraction_theta_full 0.994
_diffrn_measured_fraction_theta_max 0.994
_diffrn_measurement_device_type 'Rigaku R-AXIS Rapid'
_diffrn_measurement_method IP
_diffrn_radiation_monochromator graphite
_diffrn_radiation_source 'fine-focus sealed tube'
_diffrn_radiation_type MoK\a
_diffrn_radiation_wavelength 0.71069
_diffrn_reflns_av_R_equivalents 0.1104
_diffrn_reflns_av_sigmaI/netI 0.1012
_diffrn_reflns_limit_h_max 23
_diffrn_reflns_limit_h_min -24
_diffrn_reflns_limit_k_max 6
_diffrn_reflns_limit_k_min -6
_diffrn_reflns_limit_l_max 26
_diffrn_reflns_limit_l_min -27
_diffrn_reflns_number 8821
_diffrn_reflns_theta_full 25.99
_diffrn_reflns_theta_max 25.99
_diffrn_reflns_theta_min 3.72
_diffrn_standards_decay_% 0
_diffrn_standards_interval_count 0
_diffrn_standards_interval_time 0
_diffrn_standards_number 0
_exptl_absorpt_coefficient_mu 2.120
_exptl_absorpt_correction_T_max 0.9014
_exptl_absorpt_correction_T_min 0.3628
_exptl_absorpt_correction_type multi-scan
_exptl_absorpt_process_details 'Rapid AUTO (Rigaku Corp.)'
_exptl_crystal_colour brown
_exptl_crystal_density_diffrn 1.796
_exptl_crystal_density_method 'not measured'
_exptl_crystal_description needle
_exptl_crystal_F_000 1248
_exptl_crystal_size_max 0.60
_exptl_crystal_size_mid 0.10
_exptl_crystal_size_min 0.05
_refine_diff_density_max 1.132
_refine_diff_density_min -0.910
_refine_diff_density_rms 0.137
_refine_ls_extinction_method none
_refine_ls_goodness_of_fit_ref 1.064
_refine_ls_hydrogen_treatment mixed
_refine_ls_matrix_type full
_refine_ls_number_parameters 160
_refine_ls_number_reflns 2198
_refine_ls_number_restraints 0
_refine_ls_restrained_S_all 1.064
_refine_ls_R_factor_all 0.0860
_refine_ls_R_factor_gt 0.0607
_refine_ls_shift/su_max 0.000
_refine_ls_shift/su_mean 0.000
_refine_ls_structure_factor_coef Fsqd
_refine_ls_weighting_details 'calc w=1/[\s^2^(Fo^2^)+(0.0665P)^2^+5.6123P] where P=(Fo^2^+2Fc^2^)/3'
_refine_ls_weighting_scheme calc
_refine_ls_wR_factor_gt 0.1426
_refine_ls_wR_factor_ref 0.1588
_reflns_number_gt 1624
_reflns_number_total 2198
_reflns_threshold_expression >2sigma(I)
_cod_data_source_file ic701525c-file003_7.cif
_cod_data_source_block Cu(L8)2
_cod_database_code 4304112

loop_
_symmetry_equiv_pos_as_xyz
'x, y, z'
'-x, y, -z+1/2'
'x+1/2, y+1/2, z'
'-x+1/2, y+1/2, -z+1/2'
'-x, -y, -z'
'x, -y, z-1/2'
'-x+1/2, -y+1/2, -z'
'x+1/2, -y+1/2, z-1/2'

loop_
_atom_site_label
_atom_site_type_symbol
_atom_site_fract_x
_atom_site_fract_y
_atom_site_fract_z
_atom_site_U_iso_or_equiv
_atom_site_adp_type
_atom_site_occupancy
_atom_site_symmetry_multiplicity
_atom_site_calc_flag
_atom_site_refinement_flags
_atom_site_disorder_assembly
_atom_site_disorder_group
Cu1 Cu 0.21954(4) 0.53377(12) 0.02183(3) 0.0274(3) Uani 1 1 d . . .
C1 C 0.1371(3) 0.1071(9) 0.0827(3) 0.0270(12) Uani 1 1 d . . .
C2 C 0.2142(3) 0.0827(9) 0.1138(3) 0.0275(12) Uani 1 1 d . . .
C3 C 0.2448(3) -0.0988(10) 0.1613(3) 0.0320(13) Uani 1 1 d . . .
C4 C 0.1996(4) -0.2547(10) 0.1760(3) 0.0346(14) Uani 1 1 d . . .
H1 H 0.2212 -0.3785 0.2075 0.042 Uiso 1 1 calc R . .
C5 C 0.1226(4) -0.2287(10) 0.1444(3) 0.0360(14) Uani 1 1 d . . .
H2 H 0.0917 -0.3347 0.1543 0.043 Uiso 1 1 calc R . .
C6 C 0.0921(3) -0.0494(10) 0.0991(3) 0.0294(12) Uani 1 1 d . . .
H3 H 0.0399 -0.0299 0.0783 0.035 Uiso 1 1 calc R . .
S1 S 0.27747(8) 0.2608(2) 0.09922(7) 0.0292(4) Uani 1 1 d . . .
O1 O 0.3204(2) -0.1103(7) 0.1918(2) 0.0351(10) Uani 1 1 d . . .
C7 C 0.3532(4) -0.2876(11) 0.2424(3) 0.0389(15) Uani 1 1 d . . .
H4 H 0.3355 -0.2673 0.2771 0.058 Uiso 1 1 calc R . .
H5 H 0.4072 -0.2714 0.2623 0.058 Uiso 1 1 calc R . .
H6 H 0.3392 -0.4454 0.2224 0.058 Uiso 1 1 calc R . .
C8 C 0.0958(3) 0.2808(10) 0.0330(3) 0.0288(12) Uani 1 1 d . . .
H7 H 0.0438 0.2808 0.0197 0.035 Uiso 1 1 calc R . .
N1 N 0.1192(3) 0.4350(8) 0.0043(2) 0.0283(10) Uani 1 1 d . . .
O2 O 0.0575(2) 0.5662(7) -0.0416(2) 0.0346(9) Uani 1 1 d . . .
C9 C 0.0695(3) 0.6406(10) -0.0986(3) 0.0295(12) Uani 1 1 d . . .
H8 H 0.0210 0.6743 -0.1364 0.035 Uiso 1 1 calc R . .
H9 H 0.0929 0.5092 -0.1122 0.035 Uiso 1 1 calc R . .
C10 C 0.1177(3) 0.8574(10) -0.0848(3) 0.0311(13) Uani 1 1 d . . .
H10 H 0.1205 0.9089 -0.1264 0.037 Uiso 1 1 calc R . .
H11 H 0.0957 0.9882 -0.0695 0.037 Uiso 1 1 calc R . .
O3 O 0.1889(2) 0.8086(7) -0.0359(2) 0.0297(8) Uani 1 1 d . . .
O4 O 0.4627(5) 0.0817(17) 0.2458(5) 0.050(2) Uani 0.50 1 d P A -1
H12 H 0.4185 0.0990 0.2177 0.074 Uiso 0.50 1 calc PR A -1
C11 C 0.5000 0.281(2) 0.2500 0.060(3) Uani 1 2 d S . .
H13 H 0.4743 0.4138 0.2594 0.090 Uiso 0.50 1 calc PR A -1
H14 H 0.5031 0.3089 0.2076 0.090 Uiso 0.50 1 calc PR A -1
H15 H 0.5500 0.2665 0.2861 0.090 Uiso 0.50 1 calc PR A -1

loop_
_atom_site_aniso_label
_atom_site_aniso_U_11
_atom_site_aniso_U_22
_atom_site_aniso_U_33
_atom_site_aniso_U_23
_atom_site_aniso_U_13
_atom_site_aniso_U_12
Cu1 0.0264(4) 0.0192(4) 0.0340(4) 0.0009(3) 0.0104(3) -0.0001(3)
C1 0.034(3) 0.018(3) 0.027(3) -0.003(2) 0.012(3) 0.000(2)
C2 0.043(4) 0.019(3) 0.027(3) -0.005(2) 0.021(3) -0.003(2)
C3 0.040(4) 0.022(3) 0.035(3) -0.006(2) 0.017(3) 0.002(2)
C4 0.042(4) 0.026(3) 0.037(3) 0.005(2) 0.018(3) 0.002(3)
C5 0.044(4) 0.025(3) 0.042(3) 0.000(2) 0.021(3) -0.008(3)
C6 0.028(3) 0.027(3) 0.032(3) -0.006(2) 0.013(3) -0.007(2)
S1 0.0288(8) 0.0209(7) 0.0356(8) 0.0018(5) 0.0115(7) -0.0001(5)
O1 0.036(3) 0.029(2) 0.037(2) 0.0070(17) 0.013(2) 0.0062(18)
C7 0.046(4) 0.031(3) 0.034(3) 0.002(3) 0.012(3) 0.011(3)
C8 0.029(3) 0.023(3) 0.032(3) -0.006(2) 0.011(3) 0.001(2)
N1 0.023(2) 0.023(2) 0.033(2) 0.0017(19) 0.007(2) -0.001(2)
O2 0.027(2) 0.031(2) 0.042(2) 0.0104(17) 0.0106(19) 0.0051(17)
C9 0.026(3) 0.027(3) 0.032(3) 0.003(2) 0.010(3) -0.001(2)
C10 0.029(3) 0.025(3) 0.039(3) 0.004(2) 0.014(3) 0.000(2)
O3 0.031(2) 0.0179(19) 0.038(2) 0.0029(16) 0.0126(18) -0.0014(17)
O4 0.043(6) 0.049(6) 0.048(5) -0.001(4) 0.011(5) -0.019(4)
C11 0.056(7) 0.054(7) 0.054(6) 0.000 0.008(6) 0.000

loop_
_atom_type_symbol
_atom_type_description
_atom_type_scat_dispersion_real
_atom_type_scat_dispersion_imag
_atom_type_scat_source
C C 0.0033 0.0016 'International Tables Vol C Tables 4.2.6.8 and 6.1.1.4'
H H 0.0000 0.0000 'International Tables Vol C Tables 4.2.6.8 and 6.1.1.4'
Cu Cu 0.3201 1.2651 'International Tables Vol C Tables 4.2.6.8 and 6.1.1.4'
N N 0.0061 0.0033 'International Tables Vol C Tables 4.2.6.8 and 6.1.1.4'
O O 0.0106 0.0060 'International Tables Vol C Tables 4.2.6.8 and 6.1.1.4'
S S 0.1246 0.1234 'International Tables Vol C Tables 4.2.6.8 and 6.1.1.4'

loop_
_geom_angle_atom_site_label_1
_geom_angle_atom_site_label_2
_geom_angle_atom_site_label_3
_geom_angle
_geom_angle_site_symmetry_1
_geom_angle_site_symmetry_3
_geom_angle_publ_flag
O3 Cu1 O3 75.42(19) . 7_565 ?
O3 Cu1 N1 95.12(18) . . ?
O3 Cu1 N1 169.14(18) 7_565 . ?
O3 Cu1 S1 167.65(13) . . ?
O3 Cu1 S1 92.86(13) 7_565 . ?
N1 Cu1 S1 96.16(14) . . ?
C2 C1 C6 120.0(5) . . ?
C2 C1 C8 126.4(5) . . ?
C6 C1 C8 113.7(5) . . ?
C1 C2 C3 118.2(5) . . ?
C1 C2 S1 125.7(4) . . ?
C3 C2 S1 116.1(5) . . ?
O1 C3 C4 122.9(5) . . ?
O1 C3 C2 116.0(5) . . ?
C4 C3 C2 121.1(6) . . ?
C3 C4 C5 120.0(6) . . ?
C3 C4 H1 120.0 . . ?
C5 C4 H1 120.0 . . ?
C6 C5 C4 119.5(5) . . ?
C6 C5 H2 120.2 . . ?
C4 C5 H2 120.2 . . ?
C5 C6 C1 121.1(6) . . ?
C5 C6 H3 119.4 . . ?
C1 C6 H3 119.4 . . ?
C2 S1 Cu1 111.2(2) . . ?
C3 O1 C7 117.3(5) . . ?
O1 C7 H4 109.5 . . ?
O1 C7 H5 109.5 . . ?
H4 C7 H5 109.5 . . ?
O1 C7 H6 109.5 . . ?
H4 C7 H6 109.5 . . ?
H5 C7 H6 109.5 . . ?
N1 C8 C1 129.1(6) . . ?
N1 C8 H7 115.4 . . ?
C1 C8 H7 115.4 . . ?
C8 N1 O2 108.6(5) . . ?
C8 N1 Cu1 131.1(4) . . ?
O2 N1 Cu1 119.7(3) . . ?
N1 O2 C9 111.0(4) . . ?
O2 C9 C10 113.0(5) . . ?
O2 C9 H8 109.0 . . ?
C10 C9 H8 109.0 . . ?
O2 C9 H9 109.0 . . ?
C10 C9 H9 109.0 . . ?
H8 C9 H9 107.8 . . ?
O3 C10 C9 110.3(5) . . ?
O3 C10 H10 109.6 . . ?
C9 C10 H10 109.6 . . ?
O3 C10 H11 109.6 . . ?
C9 C10 H11 109.6 . . ?
H10 C10 H11 108.1 . . ?
C10 O3 Cu1 126.8(3) . . ?
C10 O3 Cu1 127.8(3) . 7_565 ?
Cu1 O3 Cu1 104.58(19) . 7_565 ?
C11 O4 H12 109.5 . . ?
O4 C11 O4 64.6(10) . 2_655 ?
O4 C11 H13 109.5 . . ?
O4 C11 H13 163.9 2_655 . ?
O4 C11 H14 109.5 . . ?
O4 C11 H14 86.6 2_655 . ?
H13 C11 H14 109.5 . . ?
O4 C11 H15 109.5 . . ?
O4 C11 H15 61.8 2_655 . ?
H13 C11 H15 109.5 . . ?
H14 C11 H15 109.5 . . ?

loop_
_geom_bond_atom_site_label_1
_geom_bond_atom_site_label_2
_geom_bond_distance
_geom_bond_site_symmetry_2
_geom_bond_publ_flag
Cu1 O3 1.934(4) . ?
Cu1 O3 1.936(4) 7_565 ?
Cu1 N1 1.953(5) . ?
Cu1 S1 2.2244(18) . ?
C1 C2 1.399(8) . ?
C1 C6 1.413(7) . ?
C1 C8 1.441(8) . ?
C2 C3 1.406(8) . ?
C2 S1 1.749(5) . ?
C3 O1 1.367(7) . ?
C3 C4 1.394(8) . ?
C4 C5 1.398(9) . ?
C4 H1 0.9500 . ?
C5 C6 1.370(8) . ?
C5 H2 0.9500 . ?
C6 H3 0.9500 . ?
O1 C7 1.434(7) . ?
C7 H4 0.9800 . ?
C7 H5 0.9800 . ?
C7 H6 0.9800 . ?
C8 N1 1.278(7) . ?
C8 H7 0.9500 . ?
N1 O2 1.423(6) . ?
O2 C9 1.444(6) . ?
C9 C10 1.505(8) . ?
C9 H8 0.9900 . ?
C9 H9 0.9900 . ?
C10 O3 1.397(7) . ?
C10 H10 0.9900 . ?
C10 H11 0.9900 . ?
O3 Cu1 1.936(4) 7_565 ?
O4 C11 1.328(12) . ?
O4 H12 0.8400 . ?
C11 O4 1.328(12) 2_655 ?
C11 H13 0.9800 . ?
C11 H14 0.9800 . ?
C11 H15 0.9800 . ?

loop_
_geom_torsion_atom_site_label_1
_geom_torsion_atom_site_label_2
_geom_torsion_atom_site_label_3
_geom_torsion_atom_site_label_4
_geom_torsion
_geom_torsion_site_symmetry_1
_geom_torsion_site_symmetry_2
_geom_torsion_site_symmetry_3
_geom_torsion_site_symmetry_4
_geom_torsion_publ_flag
C6 C1 C2 C3 -0.4(8) . . . . ?
C8 C1 C2 C3 -179.9(5) . . . . ?
C6 C1 C2 S1 180.0(4) . . . . ?
C8 C1 C2 S1 0.5(8) . . . . ?
C1 C2 C3 O1 -177.9(4) . . . . ?
S1 C2 C3 O1 1.8(6) . . . . ?
C1 C2 C3 C4 1.6(8) . . . . ?
S1 C2 C3 C4 -178.7(4) . . . . ?
O1 C3 C4 C5 178.1(5) . . . . ?
C2 C3 C4 C5 -1.5(9) . . . . ?
C3 C4 C5 C6 0.0(9) . . . . ?
C4 C5 C6 C1 1.3(8) . . . . ?
C2 C1 C6 C5 -1.1(8) . . . . ?
C8 C1 C6 C5 178.5(5) . . . . ?
C1 C2 S1 Cu1 -1.2(5) . . . . ?
C3 C2 S1 Cu1 179.2(4) . . . . ?
O3 Cu1 S1 C2 154.7(6) . . . . ?
O3 Cu1 S1 C2 172.7(2) 7_565 . . . ?
N1 Cu1 S1 C2 -1.2(2) . . . . ?
C4 C3 O1 C7 -1.9(8) . . . . ?
C2 C3 O1 C7 177.6(5) . . . . ?
C2 C1 C8 N1 4.9(9) . . . . ?
C6 C1 C8 N1 -174.7(5) . . . . ?
C1 C8 N1 O2 179.6(5) . . . . ?
C1 C8 N1 Cu1 -9.1(9) . . . . ?
O3 Cu1 N1 C8 -168.7(5) . . . . ?
O3 Cu1 N1 C8 -139.7(8) 7_565 . . . ?
S1 Cu1 N1 C8 6.3(5) . . . . ?
O3 Cu1 N1 O2 1.8(4) . . . . ?
O3 Cu1 N1 O2 30.8(12) 7_565 . . . ?
S1 Cu1 N1 O2 176.8(3) . . . . ?
C8 N1 O2 C9 -148.1(5) . . . . ?
Cu1 N1 O2 C9 39.4(5) . . . . ?
N1 O2 C9 C10 -80.3(6) . . . . ?
O2 C9 C10 O3 64.2(6) . . . . ?
C9 C10 O3 Cu1 -13.0(6) . . . . ?
C9 C10 O3 Cu1 155.0(3) . . . 7_565 ?
O3 Cu1 O3 C10 170.2(5) 7_565 . . . ?
N1 Cu1 O3 C10 -15.2(4) . . . . ?
S1 Cu1 O3 C10 -171.2(4) . . . . ?
O3 Cu1 O3 Cu1 0.0 7_565 . . 7_565 ?
N1 Cu1 O3 Cu1 174.59(19) . . . 7_565 ?
S1 Cu1 O3 Cu1 18.6(7) . . . 7_565 ?
